data_7058170
loop_
_publ_author_name
'Singh, Amita'
'Kociok-K\"ohn, Gabriele'
'Trivedi, Manoj'
'Chauhan, Ratna'
'Kumar, Abhinav'
'Gosavi, Suresh W.'
'Terashima, Chiaki'
'Fujishima, Akira'

_publ_section_title
;
 Ferrocenylethenyl-substituted oxadiazoles with phenolic and nitro anchors
 as sensitizers in dye sensitized solar cells
;
_journal_issue 12
_journal_name_full 'New Journal of Chemistry'
_journal_page_first 4745
_journal_paper_doi 10.1039/C8NJ06242K
_journal_volume 43
_journal_year 2019
_chemical_formula_moiety 'C22 H15 Fe N5 O4'
_chemical_formula_sum 'C22 H15 Fe N5 O4'
_chemical_formula_weight 469.24
_space_group_crystal_system monoclinic
_space_group_IT_number 14
_space_group_name_Hall '-P 2yn'
_space_group_name_H-M_alt 'P 1 21/n 1'
_symmetry_space_group_name_Hall '-P 2yn'
_symmetry_space_group_name_H-M 'P 1 21/n 1'
_atom_sites_solution_hydrogens geom
_audit_creation_method SHELXL-2018/3
_audit_update_record
;
2019-01-24 deposited with the CCDC.    2019-02-15 downloaded from the CCDC.
;
_cell_angle_alpha 90
_cell_angle_beta 91.337(5)
_cell_angle_gamma 90
_cell_formula_units_Z 4
_cell_length_a 5.9928(3)
_cell_length_b 8.5610(5)
_cell_length_c 37.157(3)
_cell_measurement_reflns_used 3218
_cell_measurement_temperature 150(2)
_cell_measurement_theta_max 66.3080
_cell_measurement_theta_min 5.6290
_cell_volume 1905.8(2)
_computing_cell_refinement 'CrysAlisPro 1.171.39.46 (Rigaku OD, 2015)'
_computing_data_collection 'CrysAlisPro 1.171.39.46 (Rigaku OD, 2015)'
_computing_data_reduction 'CrysAlisPro 1.171.39.46 (Rigaku OD, 2015)'
_computing_molecular_graphics 'ORTEP3 for Windows - Farrugia, L. J. J. Appl. Crystallogr. 1997, 30, 565'
_computing_publication_material
;
 'WinGX publication routines, Farrugia, 
 L. J., J. Appl. Crystallogr., 1999, 32, 837-838
;
_computing_structure_refinement
;
 SHELXL-2018/1 (Sheldrick, 2018)
 Sheldrick GM (2008) Acta Crystallogr A64:112--122 and 
 C. B. H\"ubschle, G. M. Sheldrick and B. Dittrich
 ShelXle: a Qt graphical user interface for SHELXL
 J. Appl. Cryst., 44, (2011) 1281-1284.
;
_computing_structure_solution
; 
 SHELXT
 Sheldrick, G. M. (2008). Acta Cryst. A64, 112-122.
;
_diffrn_ambient_environment N~2~
_diffrn_ambient_temperature 150.01(10)
_diffrn_detector 'CCD plate'
_diffrn_detector_area_resol_mean 8.1150
_diffrn_detector_type EosS2
_diffrn_measured_fraction_theta_full 0.993
_diffrn_measured_fraction_theta_max 1.000
_diffrn_measurement_device 'four-circle diffractometer'
_diffrn_measurement_device_type 'SuperNova, Dual, Cu at home/near, EosS2'
_diffrn_measurement_method '\w scans'
_diffrn_radiation_monochromator mirror
_diffrn_radiation_probe x-ray
_diffrn_radiation_type 'Cu K\a'
_diffrn_radiation_wavelength 1.54184
_diffrn_reflns_av_unetI/netI 0.1327
_diffrn_reflns_Laue_measured_fraction_full 0.993
_diffrn_reflns_Laue_measured_fraction_max 1.000
_diffrn_reflns_limit_h_max 6
_diffrn_reflns_limit_h_min -7
_diffrn_reflns_limit_k_max 10
_diffrn_reflns_limit_k_min -10
_diffrn_reflns_limit_l_max 44
_diffrn_reflns_limit_l_min -44
_diffrn_reflns_number 19880
_diffrn_reflns_point_group_measured_fraction_full 0.993
_diffrn_reflns_point_group_measured_fraction_max 1.000
_diffrn_reflns_theta_full 67.667
_diffrn_reflns_theta_max 67.667
_diffrn_reflns_theta_min 4.762
_diffrn_source 'micro-focus sealed X-ray tube'
_diffrn_source_type 'SuperNova (Cu) X-ray Source'
_exptl_absorpt_coefficient_mu 6.731
_exptl_absorpt_correction_T_max 1.00000
_exptl_absorpt_correction_T_min 0.89699
_exptl_absorpt_correction_type multi-scan
_exptl_absorpt_process_details
;
CrysAlisPro 1.171.39.46 (Rigaku Oxford Diffraction, 2018)
Empirical absorption correction using spherical harmonics,
 implemented in SCALE3 ABSPACK scaling algorithm.
;
_exptl_crystal_colour orange
_exptl_crystal_density_diffrn 1.635
_exptl_crystal_description needle
_exptl_crystal_F_000 960
_exptl_crystal_size_max 0.120
_exptl_crystal_size_mid 0.050
_exptl_crystal_size_min 0.040
_refine_diff_density_max 0.734
_refine_diff_density_min -0.484
_refine_diff_density_rms 0.096
_refine_ls_extinction_method none
_refine_ls_goodness_of_fit_ref 1.104
_refine_ls_hydrogen_treatment constr
_refine_ls_matrix_type full
_refine_ls_number_parameters 519
_refine_ls_number_reflns 19880
_refine_ls_number_restraints 1046
_refine_ls_restrained_S_all 1.085
_refine_ls_R_factor_all 0.1297
_refine_ls_R_factor_gt 0.0939
_refine_ls_shift/su_max 0.000
_refine_ls_shift/su_mean 0.000
_refine_ls_structure_factor_coef Fsqd
_refine_ls_weighting_details 'w=1/[\s^2^(Fo^2^)+(0.0596P)^2^+1.0192P] where P=(Fo^2^+2Fc^2^)/3'
_refine_ls_weighting_scheme calc
_refine_ls_wR_factor_gt 0.2041
_refine_ls_wR_factor_ref 0.2280
_reflns_Friedel_coverage 0.000
_reflns_number_gt 13640
_reflns_number_total 19880
_reflns_threshold_expression 'I > 2\s(I)'
_cod_data_source_file c8nj06242k1.cif
_cod_data_source_block D4
_cod_depositor_comments 'Adding full bibliography for 7058169--7058170.cif.'
_cod_original_cell_volume 1905.80(19)
_cod_database_code 7058170
_shelx_shelxl_version_number 2018/3
_shelx_space_group_comment
;
The symmetry employed for this shelxl refinement is uniquely defined
by the following loop, which should always be used as a source of
symmetry information in preference to the above space-group names.
They are only intended as comments.
;
_shelx_estimated_absorpt_t_min 0.499
_shelx_estimated_absorpt_t_max 0.775
_oxdiff_exptl_absorpt_empirical_full_min 0.839
_oxdiff_exptl_absorpt_empirical_full_max 1.225
_oxdiff_exptl_absorpt_empirical_details
;
Empirical correction (ABSPACK) includes:
- Absorption correction using spherical harmonics
- Frame scaling
;

loop_
_space_group_symop_operation_xyz
'x, y, z'
'-x+1/2, y+1/2, -z+1/2'
'-x, -y, -z'
'x-1/2, -y-1/2, z-1/2'

loop_
_atom_site_label
_atom_site_type_symbol
_atom_site_fract_x
_atom_site_fract_y
_atom_site_fract_z
_atom_site_U_iso_or_equiv
_atom_site_adp_type
_atom_site_occupancy
_atom_site_site_symmetry_order
_atom_site_calc_flag
_atom_site_refinement_flags_posn
_atom_site_refinement_flags_adp
_atom_site_refinement_flags_occupancy
_atom_site_disorder_assembly
_atom_site_disorder_group
Fe1 Fe 0.481(3) 0.7646(19) 0.3015(5) 0.0217(19) Uani 0.5 1 d . U P A 1
C1 C 0.377(3) 0.890(2) 0.3517(3) 0.028(4) Uani 0.5 1 d G U P A 1
H1 H 0.262618 0.861949 0.367757 0.034 Uiso 0.5 1 calc R U P A 1
C2 C 0.597(3) 0.8280(18) 0.3519(4) 0.039(5) Uani 0.5 1 d G U P A 1
H2 H 0.655558 0.751658 0.368130 0.047 Uiso 0.5 1 calc R U P A 1
C3 C 0.714(2) 0.900(2) 0.3237(6) 0.040(6) Uani 0.5 1 d G U P A 1
H3 H 0.865135 0.881014 0.317626 0.048 Uiso 0.5 1 calc R U P A 1
C4 C 0.567(3) 1.007(2) 0.3060(4) 0.027(5) Uani 0.5 1 d G U P A 1
H4 H 0.601721 1.071251 0.286040 0.032 Uiso 0.5 1 calc R U P A 1
C5 C 0.359(2) 1.0003(17) 0.3233(4) 0.029(4) Uani 0.5 1 d G U P A 1
H5 H 0.229345 1.059468 0.317023 0.035 Uiso 0.5 1 calc R U P A 1
C6 C 0.5554(18) 0.622(2) 0.2689(5) 0.029(5) Uani 0.5 1 d G U P A 1
H6 H 0.706439 0.603993 0.262940 0.035 Uiso 0.5 1 calc R U P A 1
C7 C 0.405(3) 0.7241(18) 0.2505(3) 0.026(4) Uani 0.5 1 d G U P A 1
H7 H 0.436941 0.785778 0.230010 0.031 Uiso 0.5 1 calc R U P A 1
C8 C 0.197(2) 0.7174(19) 0.2680(4) 0.032(4) Uani 0.5 1 d G U P A 1
H8 H 0.065801 0.773880 0.261362 0.038 Uiso 0.5 1 calc R U P A 1
C9 C 0.219(3) 0.612(2) 0.2973(4) 0.034(5) Uani 0.5 1 d G U P A 1
H9 H 0.105921 0.584741 0.313668 0.041 Uiso 0.5 1 calc R U P A 1
C10 C 0.441(3) 0.553(2) 0.2979(5) 0.033(6) Uani 0.5 1 d G U P A 1
C11 C 0.527(3) 0.4466(18) 0.3254(5) 0.028(4) Uani 0.5 1 d . U P A 1
H11 H 0.427094 0.406917 0.342661 0.034 Uiso 0.5 1 calc R U P A 1
C12 C 0.741(3) 0.402(2) 0.3274(5) 0.032(4) Uani 0.5 1 d . U P A 1
H12 H 0.838990 0.443325 0.309893 0.038 Uiso 0.5 1 calc R U P A 1
C13 C 0.834(7) 0.299(5) 0.3538(10) 0.023(6) Uani 0.5 1 d . U P A 1
O1 O 0.6893(17) 0.2282(14) 0.3788(3) 0.027(3) Uani 0.5 1 d . U P A 1
C14 C 0.837(3) 0.139(3) 0.3983(6) 0.022(4) Uani 0.5 1 d . U P A 1
N2 N 1.039(2) 0.1552(17) 0.3895(4) 0.030(3) Uani 0.5 1 d . U P A 1
N1 N 1.041(5) 0.264(3) 0.3611(8) 0.034(5) Uani 0.5 1 d . U P A 1
C15 C 0.757(3) 0.038(2) 0.4263(5) 0.024(3) Uani 0.5 1 d . U P A 1
O2 O 0.534(3) 0.0332(19) 0.4301(5) 0.028(5) Uani 0.5 1 d . U P A 1
N4 N 0.505(2) -0.0789(16) 0.4587(4) 0.030(3) Uani 0.5 1 d . U P A 1
C16 C 0.708(6) -0.122(5) 0.4667(10) 0.020(5) Uani 0.5 1 d . U P A 1
N3 N 0.870(3) -0.0472(18) 0.4473(4) 0.025(3) Uani 0.5 1 d . U P A 1
C17 C 0.760(2) -0.2313(14) 0.4954(3) 0.021(3) Uani 0.5 1 d G U P A 1
C18 C 0.5880(15) -0.3019(17) 0.5139(4) 0.030(9) Uani 0.5 1 d G U P A 1
H18 H 0.437110 -0.277533 0.507806 0.036 Uiso 0.5 1 calc R U P A 1
C19 C 0.6368(18) -0.4082(16) 0.5412(4) 0.031(4) Uani 0.5 1 d G U P A 1
H20 H 0.519211 -0.456447 0.553847 0.037 Uiso 0.5 1 calc R U P A 1
C20 C 0.858(2) -0.4439(14) 0.5501(3) 0.027(6) Uani 0.5 1 d G U P A 1
C21 C 1.0295(16) -0.3733(14) 0.5316(3) 0.022(3) Uani 0.5 1 d G U P A 1
H21 H 1.180427 -0.397676 0.537681 0.027 Uiso 0.5 1 calc R U P A 1
C22 C 0.9808(18) -0.2670(13) 0.5043(3) 0.023(3) Uani 0.5 1 d G U P A 1
H22 H 1.098330 -0.218761 0.491639 0.028 Uiso 0.5 1 calc R U P A 1
N5 N 0.918(5) -0.558(4) 0.5775(9) 0.024(6) Uani 0.5 1 d . U P A 1
O3 O 0.761(3) -0.616(2) 0.5931(5) 0.077(6) Uani 0.5 1 d . U P A 1
O4 O 1.102(5) -0.582(4) 0.5850(8) 0.050(7) Uani 0.5 1 d . U P A 1
Fe1A Fe 0.451(3) 0.7914(19) 0.3053(5) 0.024(2) Uani 0.5 1 d . U P B 2
C1A C 0.493(2) 0.8139(16) 0.3561(3) 0.023(4) Uani 0.5 1 d G U P B 2
C2A C 0.714(2) 0.8141(15) 0.3433(4) 0.025(4) Uani 0.5 1 d G U P B 2
H2A H 0.831563 0.746550 0.351118 0.030 Uiso 0.5 1 calc R U P B 2
C3A C 0.730(2) 0.933(2) 0.3168(4) 0.028(5) Uani 0.5 1 d G U P B 2
H3A H 0.858890 0.958825 0.303790 0.034 Uiso 0.5 1 calc R U P B 2
C4A C 0.518(3) 1.0062(16) 0.3133(4) 0.026(4) Uani 0.5 1 d G U P B 2
H4A H 0.480266 1.089733 0.297427 0.031 Uiso 0.5 1 calc R U P B 2
C5A C 0.3713(16) 0.9326(18) 0.3376(4) 0.023(4) Uani 0.5 1 d G U P B 2
H5A H 0.218935 0.958363 0.340822 0.028 Uiso 0.5 1 calc R U P B 2
C6A C 0.2150(19) 0.655(2) 0.2834(6) 0.032(5) Uani 0.5 1 d G U P B 2
H6A H 0.066508 0.668133 0.291281 0.038 Uiso 0.5 1 calc R U P B 2
C7A C 0.318(3) 0.7435(16) 0.2560(4) 0.038(5) Uani 0.5 1 d G U P B 2
H7A H 0.250729 0.825424 0.242321 0.045 Uiso 0.5 1 calc R U P B 2
C8A C 0.540(3) 0.6875(19) 0.2525(4) 0.034(5) Uani 0.5 1 d G U P B 2
H8A H 0.646480 0.725431 0.236160 0.041 Uiso 0.5 1 calc R U P B 2
C9A C 0.573(2) 0.5649(19) 0.2778(5) 0.034(5) Uani 0.5 1 d G U P B 2
H9A H 0.706846 0.506340 0.281312 0.040 Uiso 0.5 1 calc R U P B 2
C10A C 0.373(3) 0.5450(19) 0.2969(5) 0.028(5) Uani 0.5 1 d G U P B 2
H10A H 0.348404 0.470928 0.315379 0.033 Uiso 0.5 1 calc R U P B 2
C11A C 0.405(3) 0.7058(19) 0.3827(4) 0.027(4) Uani 0.5 1 d . U P B 2
H11A H 0.508192 0.635329 0.393725 0.033 Uiso 0.5 1 calc R U P B 2
C12A C 0.195(3) 0.697(2) 0.3930(5) 0.029(4) Uani 0.5 1 d . U P B 2
H12A H 0.090439 0.770769 0.383786 0.035 Uiso 0.5 1 calc R U P B 2
C14A C 0.120(3) 0.413(2) 0.4585(6) 0.016(4) Uani 0.5 1 d . U P B 2
O1A O 0.2574(18) 0.5015(13) 0.4388(3) 0.027(3) Uani 0.5 1 d . U P B 2
C13A C 0.120(6) 0.583(5) 0.4166(12) 0.025(6) Uani 0.5 1 d . U P B 2
N1A N -0.106(5) 0.547(4) 0.4234(9) 0.026(5) Uani 0.5 1 d . U P B 2
N2A N -0.089(2) 0.4308(15) 0.4504(4) 0.025(3) Uani 0.5 1 d . U P B 2
C16A C 0.285(6) 0.152(5) 0.5259(10) 0.023(6) Uani 0.5 1 d . U P B 2
N3A N 0.107(3) 0.2152(17) 0.5066(4) 0.024(3) Uani 0.5 1 d . U P B 2
C15A C 0.210(2) 0.3058(19) 0.4851(5) 0.024(3) Uani 0.5 1 d . U P B 2
O2A O 0.436(2) 0.3104(18) 0.4888(5) 0.030(6) Uani 0.5 1 d . U P B 2
N4A N 0.483(2) 0.1991(16) 0.5178(4) 0.031(3) Uani 0.5 1 d . U P B 2
C17A C 0.251(2) 0.0396(14) 0.5550(3) 0.026(4) Uani 0.5 1 d G U P B 2
C18A C 0.0383(19) 0.0100(13) 0.5673(3) 0.025(4) Uani 0.5 1 d G U P B 2
H18A H -0.086453 0.063681 0.557011 0.030 Uiso 0.5 1 calc R U P B 2
C19A C 0.0076(16) -0.0980(16) 0.5947(4) 0.028(4) Uani 0.5 1 d G U P B 2
H19A H -0.138105 -0.118189 0.603084 0.033 Uiso 0.5 1 calc R U P B 2
C20A C 0.190(2) -0.1765(14) 0.6097(3) 0.019(5) Uani 0.5 1 d G U P B 2
C21A C 0.4032(18) -0.1469(15) 0.5974(4) 0.026(4) Uani 0.5 1 d G U P B 2
H21A H 0.527943 -0.200539 0.607739 0.031 Uiso 0.5 1 calc R U P B 2
C22A C 0.4339(17) -0.0389(17) 0.5701(4) 0.026(7) Uani 0.5 1 d G U P B 2
H22A H 0.579600 -0.018668 0.561666 0.032 Uiso 0.5 1 calc R U P B 2
N5A N 0.159(6) -0.291(5) 0.6371(8) 0.030(7) Uani 0.5 1 d . U P B 2
O3A O 0.319(2) -0.3556(17) 0.6503(5) 0.058(4) Uani 0.5 1 d . . P B 2
O4A O -0.035(4) -0.308(3) 0.6482(7) 0.056(6) Uani 0.5 1 d . U P B 2

loop_
_atom_site_aniso_label
_atom_site_aniso_U_11
_atom_site_aniso_U_22
_atom_site_aniso_U_33
_atom_site_aniso_U_23
_atom_site_aniso_U_13
_atom_site_aniso_U_12
Fe1 0.032(4) 0.009(4) 0.023(4) -0.006(3) 0.005(3) 0.002(3)
C1 0.033(9) 0.029(10) 0.022(10) 0.001(8) 0.005(7) -0.007(8)
C2 0.039(12) 0.048(12) 0.030(10) -0.006(8) -0.021(8) 0.006(10)
C3 0.024(10) 0.033(12) 0.064(14) -0.005(10) -0.002(9) -0.006(8)
C4 0.027(6) 0.027(6) 0.028(6) 0.000(2) 0.002(2) -0.002(2)
C5 0.029(9) 0.031(10) 0.027(10) -0.005(7) 0.005(7) -0.003(7)
C6 0.022(8) 0.030(12) 0.036(11) -0.008(8) -0.008(7) 0.006(8)
C7 0.029(10) 0.023(9) 0.025(8) -0.008(7) 0.004(7) 0.015(8)
C8 0.021(8) 0.036(11) 0.037(10) -0.001(8) -0.009(7) 0.004(8)
C9 0.025(9) 0.028(11) 0.049(12) 0.005(9) -0.006(8) -0.002(8)
C10 0.026(11) 0.032(11) 0.040(11) -0.005(8) -0.005(8) -0.004(8)
C11 0.028(8) 0.014(8) 0.041(9) -0.004(7) 0.004(7) -0.001(6)
C12 0.033(8) 0.018(8) 0.045(10) 0.006(7) 0.003(7) 0.000(7)
C13 0.025(11) 0.014(11) 0.032(15) 0.002(9) 0.016(10) 0.005(8)
O1 0.014(5) 0.024(6) 0.043(7) 0.002(5) 0.001(5) 0.003(5)
C14 0.014(8) 0.021(10) 0.030(9) 0.001(7) -0.001(7) 0.000(7)
N2 0.021(7) 0.024(8) 0.046(9) 0.001(6) 0.006(6) 0.004(6)
N1 0.025(9) 0.025(12) 0.053(13) 0.005(8) 0.011(8) 0.008(8)
C15 0.012(7) 0.027(9) 0.035(9) -0.004(6) 0.004(6) 0.005(6)
O2 0.012(6) 0.030(11) 0.042(11) 0.008(8) 0.001(6) 0.003(6)
N4 0.020(6) 0.031(8) 0.038(8) 0.011(6) 0.000(6) 0.003(6)
C16 0.009(8) 0.022(13) 0.029(14) -0.002(8) 0.001(8) 0.000(8)
N3 0.017(8) 0.025(8) 0.032(8) -0.002(6) 0.004(7) 0.002(7)
C17 0.019(8) 0.018(8) 0.026(8) -0.006(7) -0.007(7) -0.002(7)
C18 0.019(12) 0.029(16) 0.041(14) 0.002(11) -0.003(10) -0.007(11)
C19 0.020(8) 0.027(9) 0.044(10) 0.003(7) 0.003(7) -0.005(7)
C20 0.028(10) 0.032(12) 0.023(11) 0.002(8) -0.001(8) -0.002(8)
C21 0.021(4) 0.023(4) 0.023(4) -0.001(2) 0.000(2) 0.000(2)
C22 0.019(8) 0.020(8) 0.031(8) -0.004(7) 0.000(6) 0.002(7)
N5 0.026(11) 0.021(10) 0.026(12) 0.003(7) 0.009(8) -0.007(8)
O3 0.043(10) 0.078(13) 0.108(15) 0.065(11) 0.014(10) -0.003(9)
O4 0.028(9) 0.059(16) 0.063(18) 0.020(10) 0.003(10) -0.001(9)
Fe1A 0.030(5) 0.014(5) 0.028(4) -0.010(3) 0.005(3) -0.003(3)
C1A 0.020(9) 0.014(9) 0.038(9) 0.000(6) 0.010(7) 0.000(7)
C2A 0.016(8) 0.027(10) 0.033(9) -0.003(7) 0.006(7) -0.003(7)
C3A 0.024(9) 0.025(10) 0.036(10) 0.000(8) -0.003(7) -0.013(8)
C4A 0.030(10) 0.016(8) 0.032(10) 0.002(7) 0.010(8) -0.002(7)
C5A 0.020(8) 0.031(11) 0.019(10) -0.002(7) 0.002(7) 0.002(7)
C6A 0.015(8) 0.023(11) 0.057(14) -0.002(9) -0.011(8) -0.004(7)
C7A 0.041(12) 0.035(11) 0.036(10) -0.009(8) -0.019(9) 0.010(9)
C8A 0.047(11) 0.028(11) 0.029(10) -0.011(7) 0.004(8) 0.008(8)
C9A 0.034(10) 0.027(11) 0.040(12) -0.010(8) -0.004(8) 0.009(8)
C10A 0.025(11) 0.010(9) 0.047(12) 0.000(7) -0.005(8) -0.005(8)
C11A 0.020(7) 0.030(9) 0.032(9) 0.003(7) 0.004(6) -0.002(7)
C12A 0.018(7) 0.038(10) 0.032(9) 0.009(8) 0.008(6) -0.004(7)
C14A 0.018(8) 0.013(8) 0.016(8) -0.001(7) 0.007(6) -0.007(6)
O1A 0.021(6) 0.023(6) 0.037(7) 0.003(5) 0.007(5) -0.005(5)
C13A 0.014(11) 0.030(15) 0.032(13) 0.006(9) 0.015(9) 0.005(9)
N1A 0.010(9) 0.036(13) 0.030(11) 0.003(8) 0.009(7) -0.007(8)
N2A 0.019(6) 0.021(7) 0.035(8) -0.001(6) 0.002(5) -0.008(5)
C16A 0.015(8) 0.028(15) 0.025(14) -0.003(8) 0.004(8) 0.004(8)
N3A 0.017(7) 0.021(7) 0.034(8) 0.001(6) -0.002(6) -0.006(6)
C15A 0.011(7) 0.023(9) 0.038(9) -0.005(6) 0.002(6) -0.003(6)
O2A 0.013(7) 0.029(11) 0.048(11) 0.005(8) 0.009(7) -0.006(7)
N4A 0.017(6) 0.035(8) 0.041(8) 0.004(6) 0.005(5) 0.000(6)
C17A 0.021(9) 0.023(9) 0.034(10) -0.002(7) 0.002(8) -0.006(8)
C18A 0.019(8) 0.018(8) 0.037(10) -0.002(7) -0.001(7) 0.010(7)
C19A 0.021(9) 0.026(9) 0.037(10) 0.001(7) 0.006(7) -0.003(7)
C20A 0.021(9) 0.005(9) 0.032(11) -0.003(7) 0.002(8) -0.002(7)
C21A 0.019(7) 0.024(8) 0.035(9) -0.005(7) 0.005(6) 0.001(6)
C22A 0.027(13) 0.026(14) 0.027(13) -0.009(9) 0.005(9) -0.001(9)
N5A 0.031(10) 0.031(11) 0.027(14) 0.004(9) -0.004(8) 0.000(8)
O3A 0.041(9) 0.047(10) 0.086(13) 0.027(9) -0.012(8) 0.010(7)
O4A 0.037(9) 0.060(16) 0.072(15) 0.030(10) 0.015(9) 0.007(10)

loop_
_atom_type_symbol
_atom_type_description
_atom_type_scat_dispersion_real
_atom_type_scat_dispersion_imag
_atom_type_scat_source
C C 0.0181 0.0091 'International Tables Vol C Tables 4.2.6.8 and 6.1.1.4'
H H 0.0000 0.0000 'International Tables Vol C Tables 4.2.6.8 and 6.1.1.4'
N N 0.0311 0.0180 'International Tables Vol C Tables 4.2.6.8 and 6.1.1.4'
O O 0.0492 0.0322 'International Tables Vol C Tables 4.2.6.8 and 6.1.1.4'
Fe Fe -1.1336 3.1974 'International Tables Vol C Tables 4.2.6.8 and 6.1.1.4'

loop_
_geom_angle_atom_site_label_1
_geom_angle_atom_site_label_2
_geom_angle_atom_site_label_3
_geom_angle
C6 Fe1 C10 46.2(6)
C6 Fe1 C7 44.2(5)
C10 Fe1 C7 74.3(8)
C6 Fe1 C3 119.8(11)
C10 Fe1 C3 134.4(13)
C7 Fe1 C3 130.4(12)
C6 Fe1 C9 73.4(8)
C10 Fe1 C9 42.5(5)
C7 Fe1 C9 69.8(7)
C3 Fe1 C9 159.8(13)
C6 Fe1 C2 135.6(12)
C10 Fe1 C2 111.6(12)
C7 Fe1 C2 171.5(13)
C3 Fe1 C2 41.1(5)
C9 Fe1 C2 118.7(12)
C6 Fe1 C8 71.5(8)
C10 Fe1 C8 70.6(8)
C7 Fe1 C8 40.4(5)
C3 Fe1 C8 154.6(12)
C9 Fe1 C8 39.8(5)
C2 Fe1 C8 146.5(11)
C6 Fe1 C4 130.6(13)
C10 Fe1 C4 173.5(13)
C7 Fe1 C4 107.2(11)
C3 Fe1 C4 40.0(5)
C9 Fe1 C4 143.9(11)
C2 Fe1 C4 66.3(7)
C8 Fe1 C4 114.7(11)
C6 Fe1 C1 165.2(14)
C10 Fe1 C1 119.5(12)
C7 Fe1 C1 145.0(12)
C3 Fe1 C1 65.3(6)
C9 Fe1 C1 98.1(9)
C2 Fe1 C1 38.1(4)
C8 Fe1 C1 110.0(9)
C4 Fe1 C1 63.0(5)
C6 Fe1 C5 157.9(14)
C10 Fe1 C5 148.3(13)
C7 Fe1 C5 115.2(11)
C3 Fe1 C5 64.3(6)
C9 Fe1 C5 109.8(10)
C2 Fe1 C5 63.3(5)
C8 Fe1 C5 96.6(8)
C4 Fe1 C5 37.0(3)
C1 Fe1 C5 36.3(3)
C5 C1 C2 108.0
C5 C1 Fe1 73.7(7)
C2 C1 Fe1 63.5(8)
C5 C1 H1 126.0
C2 C1 H1 126.0
Fe1 C1 H1 128.2
C1 C2 C3 108.0
C1 C2 Fe1 78.4(8)
C3 C2 Fe1 66.7(9)
C1 C2 H2 126.0
C3 C2 H2 126.0
Fe1 C2 H2 120.5
C4 C3 C2 108.0
C4 C3 Fe1 76.0(8)
C2 C3 Fe1 72.2(9)
C4 C3 H3 126.0
C2 C3 H3 126.0
Fe1 C3 H3 117.7
C3 C4 C5 108.0
C3 C4 Fe1 64.0(8)
C5 C4 Fe1 77.5(8)
C3 C4 H4 126.0
C5 C4 H4 126.0
Fe1 C4 H4 123.9
C1 C5 C4 108.0
C1 C5 Fe1 70.0(7)
C4 C5 Fe1 65.4(8)
C1 C5 H5 126.0
C4 C5 H5 126.0
Fe1 C5 H5 130.2
C7 C6 C10 108.0
C7 C6 Fe1 75.0(9)
C10 C6 Fe1 68.8(9)
C7 C6 H6 126.0
C10 C6 H6 126.0
Fe1 C6 H6 121.8
C8 C7 C6 108.0
C8 C7 Fe1 75.6(8)
C6 C7 Fe1 60.9(8)
C8 C7 H7 126.0
C6 C7 H7 126.0
Fe1 C7 H7 128.7
C7 C8 C9 108.0
C7 C8 Fe1 64.0(7)
C9 C8 Fe1 67.2(8)
C7 C8 H8 126.0
C9 C8 H8 126.0
Fe1 C8 H8 134.6
C8 C9 C10 108.0
C8 C9 Fe1 73.0(8)
C10 C9 Fe1 60.7(8)
C8 C9 H9 126.0
C10 C9 H9 126.0
Fe1 C9 H9 131.6
C6 C10 C9 108.0
C6 C10 C11 128.7(17)
C9 C10 C11 123.2(17)
C6 C10 Fe1 64.9(8)
C9 C10 Fe1 76.8(8)
C11 C10 Fe1 121.6(16)
C12 C11 C10 122.6(18)
C12 C11 H11 118.7
C10 C11 H11 118.7
C11 C12 C13 125(2)
C11 C12 H12 117.6
C13 C12 H12 117.6
N1 C13 O1 111(3)
N1 C13 C12 130(3)
O1 C13 C12 119(3)
C14 O1 C13 101(2)
N2 C14 O1 114.5(19)
N2 C14 C15 126(2)
O1 C14 C15 119.7(17)
C14 N2 N1 106.7(19)
C13 N1 N2 107(2)
N3 C15 O2 115.9(18)
N3 C15 C14 127.9(17)
O2 C15 C14 116.2(16)
C15 O2 N4 103.8(14)
C16 N4 O2 102.9(16)
N4 C16 N3 115(2)
N4 C16 C17 122(2)
N3 C16 C17 123(2)
C15 N3 C16 102.6(19)
C18 C17 C22 120.0
C18 C17 C16 119.8(16)
C22 C17 C16 120.2(16)
C19 C18 C17 120.0
C19 C18 H18 120.0
C17 C18 H18 120.0
C18 C19 C20 120.0
C18 C19 H20 120.0
C20 C19 H20 120.0
C21 C20 C19 120.0
C21 C20 N5 117.6(14)
C19 C20 N5 122.3(14)
C20 C21 C22 120.0
C20 C21 H21 120.0
C22 C21 H21 120.0
C21 C22 C17 120.0
C21 C22 H22 120.0
C17 C22 H22 120.0
O4 N5 O3 124(3)
O4 N5 C20 121(2)
O3 N5 C20 115(3)
C5A Fe1A C4A 45.2(5)
C5A Fe1A C1A 45.1(5)
C4A Fe1A C1A 74.1(7)
C5A Fe1A C6A 118.4(11)
C4A Fe1A C6A 140.7(12)
C1A Fe1A C6A 122.7(12)
C5A Fe1A C7A 130.2(12)
C4A Fe1A C7A 114.5(12)
C1A Fe1A C7A 163.1(14)
C6A Fe1A C7A 41.5(5)
C5A Fe1A C3A 72.1(8)
C4A Fe1A C3A 41.2(5)
C1A Fe1A C3A 69.7(8)
C6A Fe1A C3A 167.2(12)
C7A Fe1A C3A 126.6(12)
C5A Fe1A C2A 72.0(8)
C4A Fe1A C2A 69.7(8)
C1A Fe1A C2A 41.1(5)
C6A Fe1A C2A 147.5(13)
C7A Fe1A C2A 154.2(11)
C3A Fe1A C2A 39.5(5)
C5A Fe1A C10A 134.1(13)
C4A Fe1A C10A 179.2(13)
C1A Fe1A C10A 105.2(11)
C6A Fe1A C10A 39.5(5)
C7A Fe1A C10A 66.2(6)
C3A Fe1A C10A 138.9(11)
C2A Fe1A C10A 109.9(10)
C5A Fe1A C8A 160.0(14)
C4A Fe1A C8A 118.0(11)
C1A Fe1A C8A 151.8(12)
C6A Fe1A C8A 65.7(6)
C7A Fe1A C8A 38.6(4)
C3A Fe1A C8A 101.8(9)
C2A Fe1A C8A 115.9(10)
C10A Fe1A C8A 62.8(5)
C5A Fe1A C9A 163.6(14)
C4A Fe1A C9A 143.9(12)
C1A Fe1A C9A 118.9(11)
C6A Fe1A C9A 63.9(6)
C7A Fe1A C9A 63.5(5)
C3A Fe1A C9A 108.2(9)
C2A Fe1A C9A 97.6(8)
C10A Fe1A C9A 36.6(3)
C8A Fe1A C9A 36.3(3)
C5A C1A C2A 108.0
C5A C1A C11A 126.4(13)
C2A C1A C11A 125.6(13)
C5A C1A Fe1A 62.4(7)
C2A C1A Fe1A 76.8(8)
C11A C1A Fe1A 124.3(12)
C1A C2A C3A 108.0
C1A C2A Fe1A 62.1(7)
C3A C2A Fe1A 70.1(8)
C1A C2A H2A 126.0
C3A C2A H2A 126.0
Fe1A C2A H2A 133.4
C4A C3A C2A 108.0
C4A C3A Fe1A 62.0(6)
C2A C3A Fe1A 70.4(8)
C4A C3A H3A 126.0
C2A C3A H3A 126.0
Fe1A C3A H3A 133.2
C5A C4A C3A 108.0
C5A C4A Fe1A 62.6(8)
C3A C4A Fe1A 76.9(8)
C5A C4A H4A 126.0
C3A C4A H4A 126.0
Fe1A C4A H4A 125.7
C4A C5A C1A 108.0
C4A C5A Fe1A 72.1(10)
C1A C5A Fe1A 72.5(9)
C4A C5A H5A 126.0
C1A C5A H5A 126.0
Fe1A C5A H5A 121.1
C7A C6A C10A 108.0
C7A C6A Fe1A 70.5(8)
C10A C6A Fe1A 77.6(8)
C7A C6A H6A 126.0
C10A C6A H6A 126.0
Fe1A C6A H6A 117.9
C6A C7A C8A 108.0
C6A C7A Fe1A 68.1(8)
C8A C7A Fe1A 78.6(7)
C6A C7A H7A 126.0
C8A C7A H7A 126.0
Fe1A C7A H7A 119.1
C9A C8A C7A 108.0
C9A C8A Fe1A 75.3(8)
C7A C8A Fe1A 62.8(8)
C9A C8A H8A 126.0
C7A C8A H8A 126.0
Fe1A C8A H8A 127.2
C8A C9A C10A 108.0
C8A C9A Fe1A 68.3(7)
C10A C9A Fe1A 66.4(7)
C8A C9A H9A 126.0
C10A C9A H9A 126.0
Fe1A C9A H9A 130.9
C6A C10A C9A 108.0
C6A C10A Fe1A 63.0(8)
C9A C10A Fe1A 77.0(7)
C6A C10A H10A 126.0
C9A C10A H10A 126.0
Fe1A C10A H10A 125.3
C12A C11A C1A 126.3(16)
C12A C11A H11A 116.8
C1A C11A H11A 116.8
C11A C12A C13A 123(2)
C11A C12A H12A 118.5
C13A C12A H12A 118.5
N2A C14A O1A 114.4(17)
N2A C14A C15A 125.4(17)
O1A C14A C15A 120.2(16)
C14A O1A C13A 104.5(19)
O1A C13A C12A 123(3)
O1A C13A N1A 110(2)
C12A C13A N1A 126(3)
N2A N1A C13A 103(2)
C14A N2A N1A 107.6(18)
N4A C16A N3A 117(2)
N4A C16A C17A 121(2)
N3A C16A C17A 122(3)
C15A N3A C16A 100.7(19)
N3A C15A O2A 116.5(18)
N3A C15A C14A 129.3(15)
O2A C15A C14A 114.1(15)
C15A O2A N4A 103.4(13)
C16A N4A O2A 102.2(16)
C18A C17A C22A 120.0
C18A C17A C16A 120.4(16)
C22A C17A C16A 119.6(17)
C19A C18A C17A 120.0
C19A C18A H18A 120.0
C17A C18A H18A 120.0
C18A C19A C20A 120.0
C18A C19A H19A 120.0
C20A C19A H19A 120.0
C21A C20A C19A 120.0
C21A C20A N5A 119.7(18)
C19A C20A N5A 120.3(18)
C20A C21A C22A 120.0
C20A C21A H21A 120.0
C22A C21A H21A 120.0
C21A C22A C17A 120.0
C21A C22A H22A 120.0
C17A C22A H22A 120.0
O3A N5A O4A 123(3)
O3A N5A C20A 119(3)
O4A N5A C20A 117(3)

loop_
_geom_bond_atom_site_label_1
_geom_bond_atom_site_label_2
_geom_bond_distance
Fe1 C6 1.78(2)
Fe1 C10 1.83(3)
Fe1 C7 1.97(2)
Fe1 C3 1.98(3)
Fe1 C9 2.05(3)
Fe1 C2 2.06(3)
Fe1 C8 2.12(3)
Fe1 C4 2.14(3)
Fe1 C1 2.25(2)
Fe1 C5 2.302(17)
C1 C5 1.4200
C1 C2 1.4200
C1 H1 0.9500
C2 C3 1.4200
C2 H2 0.9500
C3 C4 1.4200
C3 H3 0.9500
C4 C5 1.4200
C4 H4 0.9500
C5 H5 0.9500
C6 C7 1.4200
C6 C10 1.4200
C6 H6 0.9500
C7 C8 1.4200
C7 H7 0.9500
C8 C9 1.4200
C8 H8 0.9500
C9 C10 1.4200
C9 H9 0.9500
C10 C11 1.454(19)
C11 C12 1.34(2)
C11 H11 0.9500
C12 C13 1.43(4)
C12 H12 0.9500
C13 N1 1.30(5)
C13 O1 1.42(4)
O1 C14 1.36(2)
C14 N2 1.27(2)
C14 C15 1.44(3)
N2 N1 1.41(2)
C15 N3 1.26(2)
C15 O2 1.346(19)
O2 N4 1.447(18)
N4 C16 1.30(3)
C16 N3 1.38(3)
C16 C17 1.45(3)
C17 C18 1.3900
C17 C22 1.3900
C18 C19 1.3900
C18 H18 0.9500
C19 C20 1.3900
C19 H20 0.9500
C20 C21 1.3900
C20 N5 1.46(3)
C21 C22 1.3900
C21 H21 0.9500
C22 H22 0.9500
N5 O4 1.15(4)
N5 O3 1.22(2)
Fe1A C5A 1.776(19)
Fe1A C4A 1.90(2)
Fe1A C1A 1.91(2)
Fe1A C6A 1.99(3)
Fe1A C7A 2.02(3)
Fe1A C3A 2.10(3)
Fe1A C2A 2.11(3)
Fe1A C10A 2.18(2)
Fe1A C8A 2.23(2)
Fe1A C9A 2.320(19)
C1A C5A 1.4200
C1A C2A 1.4200
C1A C11A 1.461(18)
C2A C3A 1.4200
C2A H2A 0.9500
C3A C4A 1.4200
C3A H3A 0.9500
C4A C5A 1.4200
C4A H4A 0.9500
C5A H5A 0.9500
C6A C7A 1.4200
C6A C10A 1.4200
C6A H6A 0.9500
C7A C8A 1.4200
C7A H7A 0.9500
C8A C9A 1.4200
C8A H8A 0.9500
C9A C10A 1.4200
C9A H9A 0.9500
C10A H10A 0.9500
C11A C12A 1.33(2)
C11A H11A 0.9500
C12A C13A 1.39(3)
C12A H12A 0.9500
C14A N2A 1.29(2)
C14A O1A 1.35(2)
C14A C15A 1.45(3)
O1A C13A 1.35(4)
C13A N1A 1.42(5)
N1A N2A 1.42(3)
C16A N4A 1.30(4)
C16A N3A 1.38(3)
C16A C17A 1.46(3)
N3A C15A 1.28(2)
C15A O2A 1.357(19)
O2A N4A 1.462(19)
C17A C18A 1.3900
C17A C22A 1.3900
C18A C19A 1.3900
C18A H18A 0.9500
C19A C20A 1.3900
C19A H19A 0.9500
C20A C21A 1.3900
C20A N5A 1.43(3)
C21A C22A 1.3900
C21A H21A 0.9500
C22A H22A 0.9500
N5A O3A 1.20(3)
N5A O4A 1.25(5)

loop_
_geom_torsion_atom_site_label_1
_geom_torsion_atom_site_label_2
_geom_torsion_atom_site_label_3
_geom_torsion_atom_site_label_4
_geom_torsion
C5 C1 C2 C3 0.0
Fe1 C1 C2 C3 60.6(9)
C5 C1 C2 Fe1 -60.6(9)
C1 C2 C3 C4 0.0
Fe1 C2 C3 C4 68.2(7)
C1 C2 C3 Fe1 -68.2(7)
C2 C3 C4 C5 0.0
Fe1 C3 C4 C5 65.7(8)
C2 C3 C4 Fe1 -65.7(8)
C2 C1 C5 C4 0.0
Fe1 C1 C5 C4 -54.3(9)
C2 C1 C5 Fe1 54.3(9)
C3 C4 C5 C1 0.0
Fe1 C4 C5 C1 57.0(8)
C3 C4 C5 Fe1 -57.0(8)
C10 Fe1 C6 C7 116.5(5)
C3 Fe1 C6 C7 -118.9(14)
C9 Fe1 C6 C7 77.8(6)
C2 Fe1 C6 C7 -167.8(19)
C8 Fe1 C6 C7 36.1(4)
C4 Fe1 C6 C7 -71.1(16)
C1 Fe1 C6 C7 135(5)
C5 Fe1 C6 C7 -24(3)
C7 Fe1 C6 C10 -116.5(5)
C3 Fe1 C6 C10 124.6(15)
C9 Fe1 C6 C10 -38.7(4)
C2 Fe1 C6 C10 75.6(17)
C8 Fe1 C6 C10 -80.5(5)
C4 Fe1 C6 C10 172.4(18)
C1 Fe1 C6 C10 18(5)
C5 Fe1 C6 C10 -141(4)
C10 C6 C7 C8 0.0
Fe1 C6 C7 C8 -61.3(9)
C10 C6 C7 Fe1 61.3(9)
C6 C7 C8 C9 0.0
Fe1 C7 C8 C9 -52.3(8)
C6 C7 C8 Fe1 52.3(8)
C7 C8 C9 C10 0.0
Fe1 C8 C9 C10 -50.4(7)
C7 C8 C9 Fe1 50.4(7)
C7 C6 C10 C9 0.0
Fe1 C6 C10 C9 65.3(9)
C7 C6 C10 C11 -177(2)
Fe1 C6 C10 C11 -111(2)
C7 C6 C10 Fe1 -65.3(9)
C8 C9 C10 C6 0.0
Fe1 C9 C10 C6 -57.7(8)
C8 C9 C10 C11 177(2)
Fe1 C9 C10 C11 119(2)
C8 C9 C10 Fe1 57.7(8)
C7 Fe1 C10 C6 40.3(4)
C3 Fe1 C10 C6 -91.5(15)
C9 Fe1 C10 C6 117.4(5)
C2 Fe1 C10 C6 -133.2(13)
C8 Fe1 C10 C6 82.7(6)
C1 Fe1 C10 C6 -174.7(15)
C5 Fe1 C10 C6 153(3)
C6 Fe1 C10 C9 -117.4(5)
C7 Fe1 C10 C9 -77.1(6)
C3 Fe1 C10 C9 151.1(16)
C2 Fe1 C10 C9 109.4(11)
C8 Fe1 C10 C9 -34.8(3)
C1 Fe1 C10 C9 67.8(12)
C5 Fe1 C10 C9 36(2)
C6 Fe1 C10 C11 122(2)
C7 Fe1 C10 C11 162(2)
C3 Fe1 C10 C11 30(3)
C9 Fe1 C10 C11 -121(2)
C2 Fe1 C10 C11 -12(2)
C8 Fe1 C10 C11 -156(2)
C1 Fe1 C10 C11 -53(2)
C5 Fe1 C10 C11 -86(3)
C6 C10 C11 C12 2(3)
C9 C10 C11 C12 -174.2(15)
Fe1 C10 C11 C12 -80(2)
C10 C11 C12 C13 -180(3)
C11 C12 C13 N1 -170(4)
C11 C12 C13 O1 4(5)
N1 C13 O1 C14 -6(4)
C12 C13 O1 C14 179(3)
C13 O1 C14 N2 4(3)
C13 O1 C14 C15 -177(3)
O1 C14 N2 N1 0(3)
C15 C14 N2 N1 180(2)
O1 C13 N1 N2 6(4)
C12 C13 N1 N2 -180(4)
C14 N2 N1 C13 -3(4)
N2 C14 C15 N3 2(4)
O1 C14 C15 N3 -177.6(19)
N2 C14 C15 O2 -177(2)
O1 C14 C15 O2 3(3)
N3 C15 O2 N4 -1(2)
C14 C15 O2 N4 178.3(17)
C15 O2 N4 C16 -1(3)
O2 N4 C16 N3 2(4)
O2 N4 C16 C17 178(3)
O2 C15 N3 C16 2(3)
C14 C15 N3 C16 -177(3)
N4 C16 N3 C15 -3(4)
C17 C16 N3 C15 -178(3)
N4 C16 C17 C18 4(5)
N3 C16 C17 C18 180(3)
N4 C16 C17 C22 -176(3)
N3 C16 C17 C22 -1(5)
C22 C17 C18 C19 0.0
C16 C17 C18 C19 179(3)
C17 C18 C19 C20 0.0
C18 C19 C20 C21 0.0
C18 C19 C20 N5 -178(2)
C19 C20 C21 C22 0.0
N5 C20 C21 C22 178(2)
C20 C21 C22 C17 0.0
C18 C17 C22 C21 0.0
C16 C17 C22 C21 -179(3)
C21 C20 N5 O4 5(5)
C19 C20 N5 O4 -178(3)
C21 C20 N5 O3 180(2)
C19 C20 N5 O3 -3(4)
C5A C1A C2A C3A 0.0
C11A C1A C2A C3A 177.7(17)
Fe1A C1A C2A C3A 54.8(8)
C5A C1A C2A Fe1A -54.8(8)
C11A C1A C2A Fe1A 123.0(16)
C1A C2A C3A C4A 0.0
Fe1A C2A C3A C4A 50.2(6)
C1A C2A C3A Fe1A -50.2(6)
C2A C3A C4A C5A 0.0
Fe1A C3A C4A C5A 55.1(8)
C2A C3A C4A Fe1A -55.1(8)
C3A C4A C5A C1A 0.0
Fe1A C4A C5A C1A 64.1(9)
C3A C4A C5A Fe1A -64.1(9)
C2A C1A C5A C4A 0.0
C11A C1A C5A C4A -177.7(17)
Fe1A C1A C5A C4A -63.9(10)
C2A C1A C5A Fe1A 63.9(10)
C11A C1A C5A Fe1A -113.9(15)
C1A Fe1A C5A C4A 116.2(5)
C6A Fe1A C5A C4A -134.7(15)
C7A Fe1A C5A C4A -85.8(16)
C3A Fe1A C5A C4A 37.4(4)
C2A Fe1A C5A C4A 79.0(6)
C10A Fe1A C5A C4A 179.5(19)
C8A Fe1A C5A C4A -38(4)
C9A Fe1A C5A C4A 131(5)
C4A Fe1A C5A C1A -116.2(5)
C6A Fe1A C5A C1A 109.1(14)
C7A Fe1A C5A C1A 157.9(17)
C3A Fe1A C5A C1A -78.8(5)
C2A Fe1A C5A C1A -37.3(3)
C10A Fe1A C5A C1A 63.3(16)
C8A Fe1A C5A C1A -154(4)
C9A Fe1A C5A C1A 15(4)
C10A C6A C7A C8A 0.0
Fe1A C6A C7A C8A 69.2(7)
C10A C6A C7A Fe1A -69.2(7)
C6A C7A C8A C9A 0.0
Fe1A C7A C8A C9A 62.2(8)
C6A C7A C8A Fe1A -62.2(8)
C7A C8A C9A C10A 0.0
Fe1A C8A C9A C10A 54.4(8)
C7A C8A C9A Fe1A -54.4(8)
C7A C6A C10A C9A 0.0
Fe1A C6A C10A C9A -64.5(7)
C7A C6A C10A Fe1A 64.5(7)
C8A C9A C10A C6A 0.0
Fe1A C9A C10A C6A 55.6(8)
C8A C9A C10A Fe1A -55.6(8)
C5A C1A C11A C12A 3(2)
C2A C1A C11A C12A -174.7(16)
Fe1A C1A C11A C12A -76(2)
C1A C11A C12A C13A 175(3)
N2A C14A O1A C13A 1(3)
C15A C14A O1A C13A 179(3)
C14A O1A C13A C12A 176(4)
C14A O1A C13A N1A 1(4)
C11A C12A C13A O1A 19(6)
C11A C12A C13A N1A -167(4)
O1A C13A N1A N2A -3(5)
C12A C13A N1A N2A -177(4)
O1A C14A N2A N1A -2(3)
C15A C14A N2A N1A 180(2)
C13A N1A N2A C14A 3(4)
N4A C16A N3A C15A 1(4)
C17A C16A N3A C15A 179(3)
C16A N3A C15A O2A -1(3)
C16A N3A C15A C14A -177(3)
N2A C14A C15A N3A -4(3)
O1A C14A C15A N3A 178.5(17)
N2A C14A C15A O2A -179.4(18)
O1A C14A C15A O2A 3(3)
N3A C15A O2A N4A 1(2)
C14A C15A O2A N4A 177.5(15)
N3A C16A N4A O2A 0(4)
C17A C16A N4A O2A -178(3)
C15A O2A N4A C16A -1(3)
N4A C16A C17A C18A 169(3)
N3A C16A C17A C18A -9(5)
N4A C16A C17A C22A -12(5)
N3A C16A C17A C22A 170(3)
C22A C17A C18A C19A 0.0
C16A C17A C18A C19A 179(3)
C17A C18A C19A C20A 0.0
C18A C19A C20A C21A 0.0
C18A C19A C20A N5A -178(2)
C19A C20A C21A C22A 0.0
N5A C20A C21A C22A 178(2)
C20A C21A C22A C17A 0.0
C18A C17A C22A C21A 0.0
C16A C17A C22A C21A -179(3)
C21A C20A N5A O3A 3(5)
C19A C20A N5A O3A -179(3)
C21A C20A N5A O4A 177(3)
C19A C20A N5A O4A -5(5)
